data_1546097
loop_
_publ_author_name
'Gietter-Burch, Amber A S'
'Devannah, Vijayarajan'
'Watson, Donald A.'

_publ_section_title
;
 Trifluoromethylation of Secondary Nitroalkanes.
;
_journal_issue 11
_journal_name_full 'Organic letters'
_journal_page_first 2957
_journal_page_last 2960
_journal_paper_doi 10.1021/acs.orglett.7b01196
_journal_volume 19
_journal_year 2017
_chemical_formula_sum 'C14 H13 F6 N O2'
_chemical_formula_weight 341.25
_space_group_crystal_system monoclinic
_space_group_IT_number 14
_space_group_name_Hall '-P 2ybc'
_space_group_name_H-M_alt 'P 1 21/c 1'
_symmetry_space_group_name_Hall '-P 2ybc'
_symmetry_space_group_name_H-M 'P 1 21/c 1'
_atom_sites_solution_hydrogens geom
_audit_creation_method SHELXL-2014/7
_cell_angle_alpha 90
_cell_angle_beta 96.9950(10)
_cell_angle_gamma 90
_cell_formula_units_Z 16
_cell_length_a 15.0424(12)
_cell_length_b 9.1167(7)
_cell_length_c 42.181(3)
_cell_measurement_reflns_used 9947
_cell_measurement_temperature 200(2)
_cell_measurement_theta_max 28.59
_cell_measurement_theta_min 2.51
_cell_volume 5741.5(8)
_computing_cell_refinement 'Bruker SAINT'
_computing_data_collection 'Bruker APEX2'
_computing_data_reduction 'Bruker SAINT'
_computing_molecular_graphics 'Bruker SHELXTL'
_computing_publication_material 'Bruker SHELXTL'
_computing_structure_refinement 'SHELXL-2014/7 (Sheldrick, 2014)'
_computing_structure_solution 'SHELXS-97 (Sheldrick 2008)'
_diffrn_ambient_temperature 200(2)
_diffrn_detector_area_resol_mean 8.33
_diffrn_measured_fraction_theta_full 0.999
_diffrn_measured_fraction_theta_max 0.994
_diffrn_measurement_device_type 'Bruker AXS APEX diffractometer'
_diffrn_measurement_method '\f and \w scans'
_diffrn_radiation_type MoK\a
_diffrn_radiation_wavelength 0.71073
_diffrn_reflns_av_R_equivalents 0.0343
_diffrn_reflns_av_unetI/netI 0.0277
_diffrn_reflns_Laue_measured_fraction_full 0.999
_diffrn_reflns_Laue_measured_fraction_max 0.994
_diffrn_reflns_limit_h_max 20
_diffrn_reflns_limit_h_min -20
_diffrn_reflns_limit_k_max 12
_diffrn_reflns_limit_k_min -12
_diffrn_reflns_limit_l_max 57
_diffrn_reflns_limit_l_min -57
_diffrn_reflns_number 73145
_diffrn_reflns_point_group_measured_fraction_full 0.999
_diffrn_reflns_point_group_measured_fraction_max 0.994
_diffrn_reflns_theta_full 25.242
_diffrn_reflns_theta_max 28.880
_diffrn_reflns_theta_min 1.364
_exptl_absorpt_coefficient_mu 0.157
_exptl_absorpt_correction_T_max 0.7458
_exptl_absorpt_correction_T_min 0.6427
_exptl_absorpt_correction_type multi-scan
_exptl_absorpt_process_details 'APEX2 (Bruker, 2007)'
_exptl_crystal_colour colourless
_exptl_crystal_density_diffrn 1.579
_exptl_crystal_description block
_exptl_crystal_F_000 2784
_exptl_crystal_size_max 0.575
_exptl_crystal_size_mid 0.477
_exptl_crystal_size_min 0.388
_refine_diff_density_max 0.589
_refine_diff_density_min -0.409
_refine_diff_density_rms 0.049
_refine_ls_extinction_method none
_refine_ls_goodness_of_fit_ref 1.050
_refine_ls_hydrogen_treatment constr
_refine_ls_matrix_type full
_refine_ls_number_parameters 829
_refine_ls_number_reflns 15030
_refine_ls_number_restraints 0
_refine_ls_restrained_S_all 1.050
_refine_ls_R_factor_all 0.0884
_refine_ls_R_factor_gt 0.0592
_refine_ls_shift/su_max 0.001
_refine_ls_shift/su_mean 0.000
_refine_ls_structure_factor_coef Fsqd
_refine_ls_weighting_details 'w=1/[\s^2^(Fo^2^)+(0.0524P)^2^+4.9805P] where P=(Fo^2^+2Fc^2^)/3'
_refine_ls_weighting_scheme calc
_refine_ls_wR_factor_gt 0.1374
_refine_ls_wR_factor_ref 0.1533
_reflns_Friedel_coverage 0.000
_reflns_number_gt 10383
_reflns_number_total 15030
_reflns_threshold_expression 'I > 2\s(I)'
_cod_data_source_file ol7b01196_si_001.cif
_cod_data_source_block donw055
_cod_depositor_comments 'Adding full bibliography for 1546097.cif.'
_cod_database_code 1546097
_shelx_shelxl_version_number 2014/7
_shelx_space_group_comment
; 
The symmetry employed for this shelxl refinement is uniquely defined 
by the following loop, which should always be used as a source of 
symmetry information in preference to the above space-group names. 
They are only intended as comments. 
;
_shelx_estimated_absorpt_t_min 0.915
_shelx_estimated_absorpt_t_max 0.942

loop_
_space_group_symop_operation_xyz
'x, y, z'
'-x, y+1/2, -z+1/2'
'-x, -y, -z'
'x, -y-1/2, z-1/2'

loop_
_atom_site_label
_atom_site_type_symbol
_atom_site_fract_x
_atom_site_fract_y
_atom_site_fract_z
_atom_site_U_iso_or_equiv
_atom_site_adp_type
_atom_site_occupancy
_atom_site_site_symmetry_order
_atom_site_calc_flag
_atom_site_refinement_flags_posn
_atom_site_refinement_flags_adp
C1 C 0.72508(14) 0.7564(2) 0.92699(5) 0.0289(4) Uani 1 1 d . .
C2 C 0.75429(16) 0.8052(3) 0.96158(5) 0.0411(5) Uani 1 1 d . .
H2A H 0.7680 0.9115 0.9618 0.049 Uiso 1 1 calc R U
H2B H 0.7042 0.7895 0.9744 0.049 Uiso 1 1 calc R U
C3 C 0.83627(17) 0.7218(3) 0.97683(5) 0.0463(6) Uani 1 1 d . .
H3A H 0.8542 0.7600 0.9986 0.056 Uiso 1 1 calc R U
H3B H 0.8210 0.6167 0.9786 0.056 Uiso 1 1 calc R U
C4 C 0.91443(15) 0.7372(3) 0.95721(5) 0.0416(6) Uani 1 1 d . .
H4A H 0.9341 0.8408 0.9573 0.050 Uiso 1 1 calc R U
H4B H 0.9654 0.6771 0.9669 0.050 Uiso 1 1 calc R U
C5 C 0.88743(13) 0.6877(3) 0.92298(5) 0.0340(5) Uani 1 1 d . .
H5A H 0.8743 0.5813 0.9228 0.041 Uiso 1 1 calc R U
H5B H 0.9383 0.7035 0.9105 0.041 Uiso 1 1 calc R U
C6 C 0.80473(13) 0.7705(2) 0.90674(4) 0.0263(4) Uani 1 1 d . .
H6 H 0.8221 0.8763 0.9085 0.032 Uiso 1 1 calc R U
C7 C 0.64185(15) 0.8439(3) 0.91317(6) 0.0375(5) Uani 1 1 d . .
C8 C 0.81042(14) 0.6089(2) 0.85715(5) 0.0320(4) Uani 1 1 d . .
H8 H 0.8312 0.5295 0.8707 0.038 Uiso 1 1 calc R U
C9 C 0.80269(14) 0.5911(2) 0.82419(5) 0.0324(5) Uani 1 1 d . .
H9 H 0.8175 0.4998 0.8154 0.039 Uiso 1 1 calc R U
C10 C 0.77341(13) 0.7062(2) 0.80423(5) 0.0268(4) Uani 1 1 d . .
C11 C 0.75088(13) 0.8392(2) 0.81709(5) 0.0290(4) Uani 1 1 d . .
H11 H 0.7303 0.9182 0.8035 0.035 Uiso 1 1 calc R U
C12 C 0.75859(13) 0.8559(2) 0.85007(5) 0.0284(4) Uani 1 1 d . .
H12 H 0.7434 0.9473 0.8588 0.034 Uiso 1 1 calc R U
C13 C 0.78814(12) 0.7417(2) 0.87066(4) 0.0255(4) Uani 1 1 d . .
C14 C 0.76854(15) 0.6925(3) 0.76868(5) 0.0350(5) Uani 1 1 d . .
C15 C 1.03507(12) 0.1138(2) 0.81930(4) 0.0260(4) Uani 1 1 d . .
C16 C 1.03078(14) 0.0364(3) 0.78674(5) 0.0330(5) Uani 1 1 d . .
H16A H 0.9676 0.0311 0.7769 0.040 Uiso 1 1 calc R U
H16B H 1.0644 0.0948 0.7724 0.040 Uiso 1 1 calc R U
C17 C 1.06964(15) -0.1177(3) 0.78984(5) 0.0381(5) Uani 1 1 d . .
H17A H 1.1348 -0.1114 0.7968 0.046 Uiso 1 1 calc R U
H17B H 1.0612 -0.1661 0.7687 0.046 Uiso 1 1 calc R U
C18 C 1.02589(16) -0.2107(3) 0.81361(6) 0.0413(5) Uani 1 1 d . .
H18A H 0.9632 -0.2321 0.8048 0.050 Uiso 1 1 calc R U
H18B H 1.0582 -0.3052 0.8168 0.050 Uiso 1 1 calc R U
C19 C 1.02663(15) -0.1339(2) 0.84567(5) 0.0344(5) Uani 1 1 d . .
H19A H 1.0892 -0.1259 0.8560 0.041 Uiso 1 1 calc R U
H19B H 0.9930 -0.1941 0.8597 0.041 Uiso 1 1 calc R U
C20 C 0.98483(12) 0.0204(2) 0.84231(5) 0.0253(4) Uani 1 1 d . .
H20 H 0.9242 0.0040 0.8303 0.030 Uiso 1 1 calc R U
C21 C 0.99860(15) 0.2706(3) 0.81455(5) 0.0351(5) Uani 1 1 d . .
C22 C 1.02102(14) 0.0597(3) 0.90259(5) 0.0326(5) Uani 1 1 d . .
H22 H 1.0758 0.0085 0.9021 0.039 Uiso 1 1 calc R U
C23 C 0.99726(15) 0.1080(3) 0.93155(5) 0.0370(5) Uani 1 1 d . .
H23 H 1.0357 0.0900 0.9507 0.044 Uiso 1 1 calc R U
C24 C 0.91707(15) 0.1830(3) 0.93254(5) 0.0340(5) Uani 1 1 d . .
C25 C 0.86098(14) 0.2097(2) 0.90456(5) 0.0329(5) Uani 1 1 d . .
H25 H 0.8064 0.2614 0.9051 0.039 Uiso 1 1 calc R U
C26 C 0.88547(13) 0.1600(2) 0.87566(5) 0.0298(4) Uani 1 1 d . .
H26 H 0.8467 0.1775 0.8565 0.036 Uiso 1 1 calc R U
C27 C 0.96565(12) 0.0852(2) 0.87419(5) 0.0258(4) Uani 1 1 d . .
C28 C 0.89132(18) 0.2325(3) 0.96392(6) 0.0469(6) Uani 1 1 d . .
C29 C 0.77278(14) 0.0968(2) 0.57046(5) 0.0291(4) Uani 1 1 d . .
C30 C 0.74443(16) 0.0524(3) 0.53561(5) 0.0391(5) Uani 1 1 d . .
H30A H 0.7942 0.0734 0.5229 0.047 Uiso 1 1 calc R U
H30B H 0.7331 -0.0546 0.5346 0.047 Uiso 1 1 calc R U
C31 C 0.66076(18) 0.1326(3) 0.52079(5) 0.0450(6) Uani 1 1 d . .
H31A H 0.6737 0.2388 0.5196 0.054 Uiso 1 1 calc R U
H31B H 0.6437 0.0965 0.4988 0.054 Uiso 1 1 calc R U
C32 C 0.58317(16) 0.1093(3) 0.54027(5) 0.0427(6) Uani 1 1 d . .
H32A H 0.5659 0.0045 0.5395 0.051 Uiso 1 1 calc R U
H32B H 0.5308 0.1672 0.5309 0.051 Uiso 1 1 calc R U
C33 C 0.60890(14) 0.1557(3) 0.57486(5) 0.0338(5) Uani 1 1 d . .
H33A H 0.5584 0.1345 0.5872 0.041 Uiso 1 1 calc R U
H33B H 0.6194 0.2629 0.5756 0.041 Uiso 1 1 calc R U
C34 C 0.69346(13) 0.0769(2) 0.59076(4) 0.0265(4) Uani 1 1 d . .
H34 H 0.6783 -0.0298 0.5889 0.032 Uiso 1 1 calc R U
C35 C 0.85645(16) 0.0080(3) 0.58377(6) 0.0412(5) Uani 1 1 d . .
C36 C 0.68636(14) 0.2367(2) 0.64057(5) 0.0309(4) Uani 1 1 d . .
H36 H 0.6640 0.3155 0.6272 0.037 Uiso 1 1 calc R U
C37 C 0.69498(14) 0.2542(2) 0.67353(5) 0.0315(4) Uani 1 1 d . .
H37 H 0.6789 0.3446 0.6825 0.038 Uiso 1 1 calc R U
C38 C 0.72708(13) 0.1399(2) 0.69336(5) 0.0281(4) Uani 1 1 d . .
C39 C 0.75043(13) 0.0080(2) 0.68025(5) 0.0301(4) Uani 1 1 d . .
H39 H 0.7722 -0.0708 0.6937 0.036 Uiso 1 1 calc R U
C40 C 0.74184(13) -0.0082(2) 0.64737(5) 0.0282(4) Uani 1 1 d . .
H40 H 0.7580 -0.0989 0.6386 0.034 Uiso 1 1 calc R U
C41 C 0.70999(12) 0.1052(2) 0.62679(5) 0.0248(4) Uani 1 1 d . .
C42 C 0.73364(16) 0.1538(3) 0.72906(5) 0.0368(5) Uani 1 1 d . .
C43 C 0.53698(12) 0.2356(2) 0.81773(5) 0.0263(4) Uani 1 1 d . .
C44 C 0.53325(14) 0.3109(3) 0.78501(5) 0.0358(5) Uani 1 1 d . .
H44A H 0.5678 0.2523 0.7710 0.043 Uiso 1 1 calc R U
H44B H 0.4703 0.3153 0.7749 0.043 Uiso 1 1 calc R U
C45 C 0.57169(15) 0.4661(3) 0.78822(6) 0.0398(5) Uani 1 1 d . .
H45A H 0.6366 0.4605 0.7957 0.048 Uiso 1 1 calc R U
H45B H 0.5645 0.5138 0.7670 0.048 Uiso 1 1 calc R U
C46 C 0.52605(16) 0.5596(3) 0.81145(6) 0.0434(6) Uani 1 1 d . .
H46A H 0.4634 0.5792 0.8023 0.052 Uiso 1 1 calc R U
H46B H 0.5574 0.6549 0.8145 0.052 Uiso 1 1 calc R U
C47 C 0.52638(15) 0.4837(2) 0.84374(6) 0.0365(5) Uani 1 1 d . .
H47A H 0.4919 0.5437 0.8575 0.044 Uiso 1 1 calc R U
H47B H 0.5888 0.4768 0.8543 0.044 Uiso 1 1 calc R U
C48 C 0.48554(12) 0.3286(2) 0.84040(5) 0.0269(4) Uani 1 1 d . .
H48 H 0.4250 0.3438 0.8282 0.032 Uiso 1 1 calc R U
C49 C 0.50223(15) 0.0777(3) 0.81339(5) 0.0347(5) Uani 1 1 d . .
C50 C 0.52118(14) 0.2893(3) 0.90081(5) 0.0338(5) Uani 1 1 d . .
H50 H 0.5758 0.3412 0.9004 0.041 Uiso 1 1 calc R U
C51 C 0.49731(15) 0.2402(3) 0.92972(5) 0.0366(5) Uani 1 1 d . .
H51 H 0.5358 0.2575 0.9489 0.044 Uiso 1 1 calc R U
C52 C 0.41718(14) 0.1658(2) 0.93056(5) 0.0320(4) Uani 1 1 d . .
C53 C 0.36108(14) 0.1395(2) 0.90248(5) 0.0317(4) Uani 1 1 d . .
H53 H 0.3062 0.0885 0.9030 0.038 Uiso 1 1 calc R U
C54 C 0.38600(13) 0.1885(2) 0.87370(5) 0.0295(4) Uani 1 1 d . .
H54 H 0.3475 0.1705 0.8545 0.035 Uiso 1 1 calc R U
C55 C 0.46618(13) 0.2637(2) 0.87224(5) 0.0269(4) Uani 1 1 d . .
C56 C 0.39061(18) 0.1161(3) 0.96179(6) 0.0437(6) Uani 1 1 d . .
F1 F 0.60113(9) 0.78529(17) 0.88619(3) 0.0469(3) Uani 1 1 d . .
F2 F 0.58028(10) 0.85302(18) 0.93344(4) 0.0559(4) Uani 1 1 d . .
F3 F 0.66521(10) 0.98083(16) 0.90687(4) 0.0505(4) Uani 1 1 d . .
F4 F 0.82574(11) 0.78458(18) 0.75670(3) 0.0526(4) Uani 1 1 d . .
F5 F 0.78754(13) 0.55899(17) 0.75915(3) 0.0616(5) Uani 1 1 d . .
F6 F 0.68769(10) 0.7270(2) 0.75374(3) 0.0607(4) Uani 1 1 d . .
F7 F 0.91061(9) 0.26654(16) 0.80504(3) 0.0479(4) Uani 1 1 d . .
F8 F 1.01148(10) 0.35155(15) 0.84099(3) 0.0470(3) Uani 1 1 d . .
F9 F 1.03644(11) 0.34323(17) 0.79219(3) 0.0532(4) Uani 1 1 d . .
F10 F 0.80532(13) 0.2583(4) 0.96338(5) 0.1211(11) Uani 1 1 d . .
F11 F 0.93292(17) 0.3542(2) 0.97455(4) 0.0903(7) Uani 1 1 d . .
F12 F 0.91288(16) 0.1359(2) 0.98710(4) 0.0849(6) Uani 1 1 d . .
F13 F 0.83372(10) -0.12945(16) 0.58953(4) 0.0537(4) Uani 1 1 d . .
F14 F 0.89743(9) 0.06467(18) 0.61104(3) 0.0508(4) Uani 1 1 d . .
F15 F 0.91755(10) 0.0012(2) 0.56340(4) 0.0622(5) Uani 1 1 d . .
F16 F 0.81587(10) 0.1216(2) 0.74324(3) 0.0615(5) Uani 1 1 d . .
F17 F 0.71431(13) 0.28660(17) 0.73866(3) 0.0623(5) Uani 1 1 d . .
F18 F 0.67854(11) 0.06055(18) 0.74157(3) 0.0528(4) Uani 1 1 d . .
F19 F 0.54010(10) 0.00429(16) 0.79096(3) 0.0514(4) Uani 1 1 d . .
F20 F 0.41402(9) 0.07909(16) 0.80391(3) 0.0462(3) Uani 1 1 d . .
F21 F 0.51575(10) -0.00204(14) 0.83990(3) 0.0450(3) Uani 1 1 d . .
F22 F 0.4187(2) -0.0165(2) 0.96960(5) 0.1076(9) Uani 1 1 d . .
F23 F 0.30273(13) 0.1089(4) 0.96192(4) 0.1138(10) Uani 1 1 d . .
F24 F 0.41917(16) 0.2016(2) 0.98575(4) 0.0848(7) Uani 1 1 d . .
N1 N 0.69108(12) 0.5972(2) 0.92803(4) 0.0327(4) Uani 1 1 d . .
N2 N 1.13439(11) 0.1353(2) 0.83239(4) 0.0304(4) Uani 1 1 d . .
N3 N 0.80609(12) 0.2566(2) 0.57049(4) 0.0339(4) Uani 1 1 d . .
N4 N 0.63699(11) 0.2159(2) 0.83113(4) 0.0294(4) Uani 1 1 d . .
O1 O 0.71333(12) 0.50911(19) 0.90897(4) 0.0453(4) Uani 1 1 d . .
O2 O 0.64164(14) 0.5678(2) 0.94791(5) 0.0626(6) Uani 1 1 d . .
O3 O 1.15457(11) 0.1345(2) 0.86107(4) 0.0534(5) Uani 1 1 d . .
O4 O 1.18771(11) 0.1552(2) 0.81341(4) 0.0492(5) Uani 1 1 d . .
O5 O 0.78107(12) 0.34258(18) 0.58921(4) 0.0444(4) Uani 1 1 d . .
O6 O 0.85685(17) 0.2884(2) 0.55142(5) 0.0765(7) Uani 1 1 d . .
O7 O 0.65747(11) 0.2234(2) 0.85963(4) 0.0538(5) Uani 1 1 d . .
O8 O 0.69006(11) 0.1916(2) 0.81222(4) 0.0488(4) Uani 1 1 d . .

loop_
_atom_site_aniso_label
_atom_site_aniso_U_11
_atom_site_aniso_U_22
_atom_site_aniso_U_33
_atom_site_aniso_U_23
_atom_site_aniso_U_13
_atom_site_aniso_U_12
C1 0.0320(10) 0.0288(11) 0.0269(10) 0.0006(8) 0.0082(8) -0.0033(8)
C2 0.0448(13) 0.0510(15) 0.0291(11) -0.0078(10) 0.0113(9) -0.0065(11)
C3 0.0498(14) 0.0658(18) 0.0228(10) 0.0010(11) 0.0019(9) -0.0117(13)
C4 0.0366(12) 0.0576(16) 0.0291(11) 0.0031(11) -0.0020(9) -0.0081(11)
C5 0.0262(10) 0.0476(13) 0.0278(10) 0.0046(9) 0.0020(8) -0.0024(9)
C6 0.0269(9) 0.0287(10) 0.0238(9) 0.0021(8) 0.0053(7) -0.0046(8)
C7 0.0341(11) 0.0384(13) 0.0425(12) 0.0025(10) 0.0150(9) 0.0027(10)
C8 0.0366(11) 0.0295(11) 0.0301(10) 0.0049(9) 0.0051(8) 0.0062(9)
C9 0.0358(11) 0.0314(11) 0.0310(10) -0.0029(9) 0.0083(8) 0.0044(9)
C10 0.0245(9) 0.0307(11) 0.0260(9) -0.0002(8) 0.0059(7) -0.0044(8)
C11 0.0297(10) 0.0287(11) 0.0285(10) 0.0049(8) 0.0029(8) 0.0003(8)
C12 0.0316(10) 0.0237(10) 0.0306(10) 0.0006(8) 0.0066(8) 0.0004(8)
C13 0.0228(9) 0.0290(10) 0.0254(9) 0.0022(8) 0.0055(7) -0.0021(8)
C14 0.0394(12) 0.0385(13) 0.0273(10) -0.0008(9) 0.0043(9) -0.0075(10)
C15 0.0215(9) 0.0310(11) 0.0246(9) -0.0022(8) -0.0012(7) -0.0006(8)
C16 0.0294(10) 0.0425(13) 0.0263(10) -0.0039(9) 0.0004(8) 0.0005(9)
C17 0.0329(11) 0.0449(14) 0.0367(12) -0.0142(10) 0.0045(9) 0.0037(10)
C18 0.0350(12) 0.0329(12) 0.0563(15) -0.0119(11) 0.0071(10) -0.0009(10)
C19 0.0340(11) 0.0278(11) 0.0426(12) 0.0007(9) 0.0097(9) 0.0006(9)
C20 0.0184(8) 0.0274(10) 0.0298(10) -0.0029(8) 0.0011(7) 0.0004(7)
C21 0.0392(12) 0.0333(12) 0.0321(11) 0.0034(9) 0.0013(9) 0.0033(9)
C22 0.0260(10) 0.0402(12) 0.0313(10) 0.0047(9) 0.0027(8) 0.0040(9)
C23 0.0347(11) 0.0469(14) 0.0281(10) 0.0022(10) -0.0011(8) -0.0003(10)
C24 0.0371(11) 0.0364(12) 0.0288(10) -0.0028(9) 0.0050(8) -0.0036(9)
C25 0.0306(10) 0.0345(12) 0.0340(11) -0.0044(9) 0.0056(8) 0.0029(9)
C26 0.0255(9) 0.0339(11) 0.0294(10) 0.0001(9) 0.0008(8) 0.0008(8)
C27 0.0235(9) 0.0262(10) 0.0279(9) 0.0005(8) 0.0039(7) -0.0017(8)
C28 0.0539(15) 0.0548(16) 0.0321(12) -0.0083(11) 0.0060(10) 0.0008(13)
C29 0.0311(10) 0.0285(11) 0.0292(10) -0.0032(8) 0.0094(8) -0.0007(8)
C30 0.0518(14) 0.0368(13) 0.0308(11) -0.0103(9) 0.0128(10) -0.0028(11)
C31 0.0603(16) 0.0486(15) 0.0255(11) -0.0050(10) 0.0029(10) -0.0007(12)
C32 0.0419(13) 0.0483(15) 0.0357(12) 0.0021(11) -0.0037(10) -0.0016(11)
C33 0.0291(10) 0.0424(13) 0.0297(10) 0.0035(9) 0.0033(8) 0.0034(9)
C34 0.0275(9) 0.0266(10) 0.0261(9) -0.0010(8) 0.0056(7) -0.0014(8)
C35 0.0356(12) 0.0462(14) 0.0446(13) 0.0016(11) 0.0162(10) 0.0078(11)
C36 0.0362(11) 0.0272(11) 0.0301(10) 0.0031(8) 0.0075(8) 0.0075(9)
C37 0.0366(11) 0.0267(11) 0.0327(11) -0.0014(8) 0.0108(9) 0.0042(9)
C38 0.0259(9) 0.0323(11) 0.0268(9) 0.0007(8) 0.0055(7) -0.0040(8)
C39 0.0305(10) 0.0278(11) 0.0318(10) 0.0046(8) 0.0029(8) 0.0019(8)
C40 0.0294(10) 0.0234(10) 0.0323(10) -0.0014(8) 0.0057(8) 0.0023(8)
C41 0.0227(9) 0.0253(10) 0.0270(9) -0.0004(8) 0.0055(7) -0.0011(8)
C42 0.0435(13) 0.0371(13) 0.0301(11) -0.0014(9) 0.0062(9) -0.0063(10)
C43 0.0208(9) 0.0307(11) 0.0265(9) 0.0004(8) -0.0007(7) -0.0016(8)
C44 0.0306(10) 0.0497(14) 0.0259(10) 0.0074(10) -0.0008(8) -0.0041(10)
C45 0.0341(11) 0.0457(14) 0.0390(12) 0.0150(11) 0.0024(9) -0.0042(10)
C46 0.0384(12) 0.0333(13) 0.0581(15) 0.0168(11) 0.0045(11) -0.0001(10)
C47 0.0351(11) 0.0283(11) 0.0476(13) -0.0021(10) 0.0108(10) -0.0014(9)
C48 0.0189(9) 0.0290(11) 0.0321(10) 0.0021(8) 0.0008(7) 0.0019(8)
C49 0.0389(12) 0.0344(12) 0.0304(10) -0.0044(9) 0.0017(9) -0.0031(9)
C50 0.0264(10) 0.0391(12) 0.0359(11) -0.0077(9) 0.0041(8) -0.0065(9)
C51 0.0351(11) 0.0453(14) 0.0287(10) -0.0078(10) 0.0007(9) -0.0026(10)
C52 0.0358(11) 0.0299(11) 0.0310(10) -0.0016(9) 0.0076(8) 0.0014(9)
C53 0.0295(10) 0.0302(11) 0.0359(11) -0.0006(9) 0.0063(8) -0.0037(8)
C54 0.0246(9) 0.0322(11) 0.0310(10) 0.0000(8) 0.0012(8) -0.0018(8)
C55 0.0233(9) 0.0277(10) 0.0299(10) -0.0020(8) 0.0043(7) 0.0018(8)
C56 0.0546(15) 0.0432(14) 0.0346(12) -0.0020(10) 0.0106(11) -0.0082(12)
F1 0.0337(7) 0.0586(9) 0.0467(8) 0.0031(7) -0.0019(6) 0.0061(6)
F2 0.0435(8) 0.0671(11) 0.0624(9) 0.0054(8) 0.0284(7) 0.0119(7)
F3 0.0546(9) 0.0356(8) 0.0647(9) 0.0068(7) 0.0218(7) 0.0102(7)
F4 0.0665(10) 0.0615(10) 0.0331(7) -0.0009(7) 0.0190(7) -0.0241(8)
F5 0.1106(14) 0.0430(9) 0.0340(7) -0.0105(6) 0.0199(8) -0.0004(9)
F6 0.0524(9) 0.0904(13) 0.0353(8) 0.0013(8) -0.0103(6) -0.0064(9)
F7 0.0398(7) 0.0493(9) 0.0522(8) 0.0025(7) -0.0038(6) 0.0173(6)
F8 0.0684(10) 0.0291(7) 0.0427(8) -0.0044(6) 0.0037(7) -0.0006(7)
F9 0.0691(10) 0.0449(9) 0.0476(8) 0.0192(7) 0.0156(7) 0.0069(7)
F10 0.0642(12) 0.249(3) 0.0521(11) -0.0466(16) 0.0148(9) 0.0390(17)
F11 0.150(2) 0.0650(13) 0.0598(11) -0.0296(10) 0.0296(12) -0.0189(13)
F12 0.150(2) 0.0732(13) 0.0373(9) 0.0044(9) 0.0354(11) 0.0134(13)
F13 0.0577(9) 0.0364(8) 0.0704(10) 0.0047(7) 0.0214(8) 0.0160(7)
F14 0.0341(7) 0.0677(10) 0.0496(8) 0.0025(7) 0.0014(6) 0.0054(7)
F15 0.0457(8) 0.0813(12) 0.0655(10) 0.0040(9) 0.0303(7) 0.0174(8)
F16 0.0517(9) 0.0926(13) 0.0364(8) 0.0040(8) -0.0098(7) -0.0060(9)
F17 0.1096(14) 0.0439(9) 0.0355(8) -0.0094(7) 0.0182(8) -0.0004(9)
F18 0.0671(10) 0.0613(10) 0.0323(7) 0.0047(7) 0.0156(6) -0.0239(8)
F19 0.0650(10) 0.0454(9) 0.0451(8) -0.0191(7) 0.0125(7) -0.0061(7)
F20 0.0387(7) 0.0489(9) 0.0487(8) -0.0014(7) -0.0047(6) -0.0164(6)
F21 0.0657(9) 0.0293(7) 0.0387(7) 0.0040(6) 0.0005(6) -0.0008(6)
F22 0.205(3) 0.0560(12) 0.0740(13) 0.0245(10) 0.0652(16) 0.0209(15)
F23 0.0648(12) 0.230(3) 0.0508(11) 0.0157(15) 0.0230(9) -0.0371(16)
F24 0.1362(18) 0.0865(14) 0.0355(8) -0.0171(9) 0.0260(10) -0.0495(13)
N1 0.0297(9) 0.0362(10) 0.0324(9) 0.0059(8) 0.0048(7) -0.0060(8)
N2 0.0245(8) 0.0351(10) 0.0312(9) -0.0001(7) 0.0018(7) -0.0054(7)
N3 0.0373(10) 0.0332(10) 0.0327(9) -0.0014(8) 0.0105(8) -0.0055(8)
N4 0.0251(8) 0.0332(10) 0.0294(9) -0.0003(7) 0.0013(7) 0.0046(7)
O1 0.0516(10) 0.0361(9) 0.0507(10) -0.0086(8) 0.0160(8) -0.0126(8)
O2 0.0747(14) 0.0557(12) 0.0655(12) 0.0055(10) 0.0417(11) -0.0179(10)
O3 0.0326(8) 0.0937(15) 0.0318(8) 0.0043(9) -0.0049(7) -0.0196(9)
O4 0.0317(8) 0.0753(13) 0.0421(9) 0.0016(9) 0.0108(7) -0.0138(8)
O5 0.0538(10) 0.0290(9) 0.0544(10) -0.0067(8) 0.0226(8) -0.0068(8)
O6 0.1058(18) 0.0589(13) 0.0781(15) -0.0150(11) 0.0652(14) -0.0339(13)
O7 0.0308(8) 0.0975(16) 0.0307(8) -0.0069(9) -0.0054(6) 0.0172(9)
O8 0.0322(8) 0.0737(13) 0.0421(9) -0.0042(9) 0.0106(7) 0.0128(8)

loop_
_atom_type_symbol
_atom_type_description
_atom_type_scat_dispersion_real
_atom_type_scat_dispersion_imag
_atom_type_scat_source
C C 0.0033 0.0016 'International Tables Vol C Tables 4.2.6.8 and 6.1.1.4'
H H 0.0000 0.0000 'International Tables Vol C Tables 4.2.6.8 and 6.1.1.4'
N N 0.0061 0.0033 'International Tables Vol C Tables 4.2.6.8 and 6.1.1.4'
O O 0.0106 0.0060 'International Tables Vol C Tables 4.2.6.8 and 6.1.1.4'
F F 0.0171 0.0103 'International Tables Vol C Tables 4.2.6.8 and 6.1.1.4'

loop_
_geom_angle_atom_site_label_1
_geom_angle_atom_site_label_2
_geom_angle_atom_site_label_3
_geom_angle
C2 C1 C7 109.55(18)
C2 C1 N1 107.66(17)
C7 C1 N1 103.98(17)
C2 C1 C6 110.25(17)
C7 C1 C6 113.19(16)
N1 C1 C6 111.91(16)
C3 C2 C1 112.29(19)
C3 C2 H2A 109.1
C1 C2 H2A 109.1
C3 C2 H2B 109.1
C1 C2 H2B 109.1
H2A C2 H2B 107.9
C4 C3 C2 111.28(19)
C4 C3 H3A 109.4
C2 C3 H3A 109.4
C4 C3 H3B 109.4
C2 C3 H3B 109.4
H3A C3 H3B 108.0
C5 C4 C3 110.73(19)
C5 C4 H4A 109.5
C3 C4 H4A 109.5
C5 C4 H4B 109.5
C3 C4 H4B 109.5
H4A C4 H4B 108.1
C4 C5 C6 112.61(19)
C4 C5 H5A 109.1
C6 C5 H5A 109.1
C4 C5 H5B 109.1
C6 C5 H5B 109.1
H5A C5 H5B 107.8
C13 C6 C5 112.44(16)
C13 C6 C1 119.09(16)
C5 C6 C1 110.38(16)
C13 C6 H6 104.4
C5 C6 H6 104.4
C1 C6 H6 104.4
F3 C7 F1 108.01(19)
F3 C7 F2 106.81(19)
F1 C7 F2 106.75(19)
F3 C7 C1 109.83(19)
F1 C7 C1 112.51(18)
F2 C7 C1 112.66(19)
C9 C8 C13 120.95(19)
C9 C8 H8 119.5
C13 C8 H8 119.5
C10 C9 C8 120.1(2)
C10 C9 H9 119.9
C8 C9 H9 119.9
C9 C10 C11 119.99(18)
C9 C10 C14 121.32(19)
C11 C10 C14 118.65(19)
C10 C11 C12 119.52(19)
C10 C11 H11 120.2
C12 C11 H11 120.2
C11 C12 C13 121.52(19)
C11 C12 H12 119.2
C13 C12 H12 119.2
C12 C13 C8 117.89(18)
C12 C13 C6 119.40(18)
C8 C13 C6 122.36(18)
F5 C14 F6 106.90(19)
F5 C14 F4 106.74(18)
F6 C14 F4 105.24(19)
F5 C14 C10 113.22(19)
F6 C14 C10 112.53(18)
F4 C14 C10 111.68(18)
C21 C15 C16 109.59(17)
C21 C15 N2 104.14(16)
C16 C15 N2 108.15(15)
C21 C15 C20 113.48(16)
C16 C15 C20 109.57(17)
N2 C15 C20 111.69(15)
C17 C16 C15 111.90(17)
C17 C16 H16A 109.2
C15 C16 H16A 109.2
C17 C16 H16B 109.2
C15 C16 H16B 109.2
H16A C16 H16B 107.9
C16 C17 C18 112.24(18)
C16 C17 H17A 109.2
C18 C17 H17A 109.2
C16 C17 H17B 109.2
C18 C17 H17B 109.2
H17A C17 H17B 107.9
C19 C18 C17 111.86(19)
C19 C18 H18A 109.2
C17 C18 H18A 109.2
C19 C18 H18B 109.2
C17 C18 H18B 109.2
H18A C18 H18B 107.9
C18 C19 C20 112.31(19)
C18 C19 H19A 109.1
C20 C19 H19A 109.1
C18 C19 H19B 109.1
C20 C19 H19B 109.1
H19A C19 H19B 107.9
C27 C20 C19 113.01(17)
C27 C20 C15 119.71(17)
C19 C20 C15 109.51(16)
C27 C20 H20 104.3
C19 C20 H20 104.3
C15 C20 H20 104.3
F8 C21 F9 106.61(19)
F8 C21 F7 107.73(18)
F9 C21 F7 107.07(18)
F8 C21 C15 113.17(17)
F9 C21 C15 112.18(18)
F7 C21 C15 109.79(18)
C23 C22 C27 120.9(2)
C23 C22 H22 119.5
C27 C22 H22 119.5
C22 C23 C24 120.0(2)
C22 C23 H23 120.0
C24 C23 H23 120.0
C25 C24 C23 120.04(19)
C25 C24 C28 120.3(2)
C23 C24 C28 119.6(2)
C24 C25 C26 119.3(2)
C24 C25 H25 120.3
C26 C25 H25 120.3
C25 C26 C27 121.42(19)
C25 C26 H26 119.3
C27 C26 H26 119.3
C22 C27 C26 118.26(18)
C22 C27 C20 122.35(18)
C26 C27 C20 119.06(17)
F10 C28 F12 106.5(3)
F10 C28 F11 106.2(3)
F12 C28 F11 104.1(2)
F10 C28 C24 113.6(2)
F12 C28 C24 112.8(2)
F11 C28 C24 113.0(2)
C30 C29 N3 107.61(17)
C30 C29 C35 109.24(18)
N3 C29 C35 104.18(17)
C30 C29 C34 110.68(17)
N3 C29 C34 112.28(16)
C35 C29 C34 112.55(17)
C31 C30 C29 112.71(18)
C31 C30 H30A 109.0
C29 C30 H30A 109.0
C31 C30 H30B 109.0
C29 C30 H30B 109.0
H30A C30 H30B 107.8
C32 C31 C30 111.2(2)
C32 C31 H31A 109.4
C30 C31 H31A 109.4
C32 C31 H31B 109.4
C30 C31 H31B 109.4
H31A C31 H31B 108.0
C31 C32 C33 110.87(19)
C31 C32 H32A 109.5
C33 C32 H32A 109.5
C31 C32 H32B 109.5
C33 C32 H32B 109.5
H32A C32 H32B 108.1
C32 C33 C34 112.79(18)
C32 C33 H33A 109.0
C34 C33 H33A 109.0
C32 C33 H33B 109.0
C34 C33 H33B 109.0
H33A C33 H33B 107.8
C41 C34 C33 112.26(16)
C41 C34 C29 118.81(16)
C33 C34 C29 110.66(16)
C41 C34 H34 104.5
C33 C34 H34 104.5
C29 C34 H34 104.5
F13 C35 F15 106.7(2)
F13 C35 F14 108.0(2)
F15 C35 F14 106.8(2)
F13 C35 C29 110.14(19)
F15 C35 C29 112.65(19)
F14 C35 C29 112.30(19)
C37 C36 C41 121.19(19)
C37 C36 H36 119.4
C41 C36 H36 119.4
C38 C37 C36 120.04(19)
C38 C37 H37 120.0
C36 C37 H37 120.0
C37 C38 C39 119.86(18)
C37 C38 C42 121.16(19)
C39 C38 C42 118.93(19)
C40 C39 C38 119.64(19)
C40 C39 H39 120.2
C38 C39 H39 120.2
C39 C40 C41 121.76(19)
C39 C40 H40 119.1
C41 C40 H40 119.1
C36 C41 C40 117.52(18)
C36 C41 C34 122.60(18)
C40 C41 C34 119.59(18)
F17 C42 F18 106.93(19)
F17 C42 F16 106.9(2)
F18 C42 F16 105.47(19)
F17 C42 C38 113.24(19)
F18 C42 C38 111.92(18)
F16 C42 C38 111.94(18)
C49 C43 C44 109.71(17)
C49 C43 N4 103.62(16)
C44 C43 N4 107.87(15)
C49 C43 C48 113.42(16)
C44 C43 C48 110.06(17)
N4 C43 C48 111.87(15)
C45 C44 C43 111.22(18)
C45 C44 H44A 109.4
C43 C44 H44A 109.4
C45 C44 H44B 109.4
C43 C44 H44B 109.4
H44A C44 H44B 108.0
C46 C45 C44 112.32(19)
C46 C45 H45A 109.1
C44 C45 H45A 109.1
C46 C45 H45B 109.1
C44 C45 H45B 109.1
H45A C45 H45B 107.9
C45 C46 C47 111.54(19)
C45 C46 H46A 109.3
C47 C46 H46A 109.3
C45 C46 H46B 109.3
C47 C46 H46B 109.3
H46A C46 H46B 108.0
C46 C47 C48 112.09(19)
C46 C47 H47A 109.2
C48 C47 H47A 109.2
C46 C47 H47B 109.2
C48 C47 H47B 109.2
H47A C47 H47B 107.9
C55 C48 C47 113.06(17)
C55 C48 C43 119.48(17)
C47 C48 C43 109.52(16)
C55 C48 H48 104.4
C47 C48 H48 104.4
C43 C48 H48 104.4
F21 C49 F20 107.53(18)
F21 C49 F19 106.65(19)
F20 C49 F19 106.57(17)
F21 C49 C43 113.44(17)
F20 C49 C43 109.70(18)
F19 C49 C43 112.59(18)
C51 C50 C55 121.0(2)
C51 C50 H50 119.5
C55 C50 H50 119.5
C52 C51 C50 119.9(2)
C52 C51 H51 120.0
C50 C51 H51 120.0
C51 C52 C53 120.16(19)
C51 C52 C56 119.8(2)
C53 C52 C56 120.0(2)
C54 C53 C52 119.33(19)
C54 C53 H53 120.3
C52 C53 H53 120.3
C53 C54 C55 121.59(19)
C53 C54 H54 119.2
C55 C54 H54 119.2
C54 C55 C50 117.97(19)
C54 C55 C48 119.17(17)
C50 C55 C48 122.52(18)
F24 C56 F22 106.9(2)
F24 C56 F23 105.1(2)
F22 C56 F23 104.2(3)
F24 C56 C52 113.8(2)
F22 C56 C52 112.9(2)
F23 C56 C52 113.2(2)
O1 N1 O2 123.5(2)
O1 N1 C1 119.05(16)
O2 N1 C1 117.39(19)
O3 N2 O4 123.66(18)
O3 N2 C15 118.13(16)
O4 N2 C15 118.19(16)
O5 N3 O6 123.5(2)
O5 N3 C29 119.22(16)
O6 N3 C29 117.23(18)
O7 N4 O8 123.78(18)
O7 N4 C43 118.37(16)
O8 N4 C43 117.84(16)

loop_
_geom_bond_atom_site_label_1
_geom_bond_atom_site_label_2
_geom_bond_distance
C1 C2 1.537(3)
C1 C7 1.538(3)
C1 N1 1.541(3)
C1 C6 1.559(3)
C2 C3 1.523(4)
C2 H2A 0.9900
C2 H2B 0.9900
C3 C4 1.524(3)
C3 H3A 0.9900
C3 H3B 0.9900
C4 C5 1.520(3)
C4 H4A 0.9900
C4 H4B 0.9900
C5 C6 1.542(3)
C5 H5A 0.9900
C5 H5B 0.9900
C6 C13 1.535(3)
C6 H6 1.0000
C7 F3 1.333(3)
C7 F1 1.337(3)
C7 F2 1.337(2)
C8 C9 1.390(3)
C8 C13 1.396(3)
C8 H8 0.9500
C9 C10 1.383(3)
C9 H9 0.9500
C10 C11 1.387(3)
C10 C14 1.497(3)
C11 C12 1.390(3)
C11 H11 0.9500
C12 C13 1.394(3)
C12 H12 0.9500
C14 F5 1.324(3)
C14 F6 1.337(3)
C14 F4 1.344(3)
C15 C21 1.535(3)
C15 C16 1.538(3)
C15 N2 1.541(2)
C15 C20 1.555(3)
C16 C17 1.522(3)
C16 H16A 0.9900
C16 H16B 0.9900
C17 C18 1.522(3)
C17 H17A 0.9900
C17 H17B 0.9900
C18 C19 1.521(3)
C18 H18A 0.9900
C18 H18B 0.9900
C19 C20 1.541(3)
C19 H19A 0.9900
C19 H19B 0.9900
C20 C27 1.528(3)
C20 H20 1.0000
C21 F8 1.332(3)
C21 F9 1.335(3)
C21 F7 1.336(3)
C22 C23 1.386(3)
C22 C27 1.393(3)
C22 H22 0.9500
C23 C24 1.392(3)
C23 H23 0.9500
C24 C25 1.386(3)
C24 C28 1.493(3)
C25 C26 1.392(3)
C25 H25 0.9500
C26 C27 1.393(3)
C26 H26 0.9500
C28 F10 1.312(3)
C28 F12 1.327(3)
C28 F11 1.326(3)
C29 C30 1.534(3)
C29 N3 1.541(3)
C29 C35 1.544(3)
C29 C34 1.562(3)
C30 C31 1.523(4)
C30 H30A 0.9900
C30 H30B 0.9900
C31 C32 1.522(3)
C31 H31A 0.9900
C31 H31B 0.9900
C32 C33 1.523(3)
C32 H32A 0.9900
C32 H32B 0.9900
C33 C34 1.541(3)
C33 H33A 0.9900
C33 H33B 0.9900
C34 C41 1.532(3)
C34 H34 1.0000
C35 F13 1.329(3)
C35 F15 1.334(2)
C35 F14 1.341(3)
C36 C37 1.389(3)
C36 C41 1.397(3)
C36 H36 0.9500
C37 C38 1.386(3)
C37 H37 0.9500
C38 C39 1.387(3)
C38 C42 1.502(3)
C39 C40 1.385(3)
C39 H39 0.9500
C40 C41 1.397(3)
C40 H40 0.9500
C42 F17 1.320(3)
C42 F18 1.340(3)
C42 F16 1.339(3)
C43 C49 1.536(3)
C43 C44 1.536(3)
C43 N4 1.552(2)
C43 C48 1.553(3)
C44 C45 1.528(3)
C44 H44A 0.9900
C44 H44B 0.9900
C45 C46 1.524(4)
C45 H45A 0.9900
C45 H45B 0.9900
C46 C47 1.528(3)
C46 H46A 0.9900
C46 H46B 0.9900
C47 C48 1.541(3)
C47 H47A 0.9900
C47 H47B 0.9900
C48 C55 1.528(3)
C48 H48 1.0000
C49 F21 1.328(3)
C49 F20 1.338(3)
C49 F19 1.341(3)
C50 C51 1.387(3)
C50 C55 1.396(3)
C50 H50 0.9500
C51 C52 1.387(3)
C51 H51 0.9500
C52 C53 1.389(3)
C52 C56 1.493(3)
C53 C54 1.388(3)
C53 H53 0.9500
C54 C55 1.395(3)
C54 H54 0.9500
C56 F24 1.307(3)
C56 F22 1.309(3)
C56 F23 1.324(3)
N1 O1 1.212(2)
N1 O2 1.216(2)
N2 O3 1.211(2)
N2 O4 1.214(2)
N3 O5 1.205(2)
N3 O6 1.210(2)
N4 O7 1.206(2)
N4 O8 1.216(2)

loop_
_geom_torsion_atom_site_label_1
_geom_torsion_atom_site_label_2
_geom_torsion_atom_site_label_3
_geom_torsion_atom_site_label_4
_geom_torsion
C7 C1 C2 C3 179.57(19)
N1 C1 C2 C3 67.1(2)
C6 C1 C2 C3 -55.2(3)
C1 C2 C3 C4 56.5(3)
C2 C3 C4 C5 -55.8(3)
C3 C4 C5 C6 55.9(3)
C4 C5 C6 C13 169.33(18)
C4 C5 C6 C1 -55.1(2)
C2 C1 C6 C13 -174.14(19)
C7 C1 C6 C13 -51.0(3)
N1 C1 C6 C13 66.1(2)
C2 C1 C6 C5 53.6(2)
C7 C1 C6 C5 176.69(18)
N1 C1 C6 C5 -66.2(2)
C2 C1 C7 F3 73.8(2)
N1 C1 C7 F3 -171.37(17)
C6 C1 C7 F3 -49.7(2)
C2 C1 C7 F1 -165.87(18)
N1 C1 C7 F1 -51.0(2)
C6 C1 C7 F1 70.6(2)
C2 C1 C7 F2 -45.1(3)
N1 C1 C7 F2 69.7(2)
C6 C1 C7 F2 -168.63(18)
C13 C8 C9 C10 0.6(3)
C8 C9 C10 C11 -0.6(3)
C8 C9 C10 C14 177.1(2)
C9 C10 C11 C12 0.4(3)
C14 C10 C11 C12 -177.31(18)
C10 C11 C12 C13 -0.3(3)
C11 C12 C13 C8 0.3(3)
C11 C12 C13 C6 173.71(18)
C9 C8 C13 C12 -0.5(3)
C9 C8 C13 C6 -173.67(19)
C5 C6 C13 C12 -141.93(19)
C1 C6 C13 C12 86.7(2)
C5 C6 C13 C8 31.2(3)
C1 C6 C13 C8 -100.2(2)
C9 C10 C14 F5 5.2(3)
C11 C10 C14 F5 -177.08(19)
C9 C10 C14 F6 126.6(2)
C11 C10 C14 F6 -55.7(3)
C9 C10 C14 F4 -115.3(2)
C11 C10 C14 F4 62.4(3)
C21 C15 C16 C17 177.70(18)
N2 C15 C16 C17 64.8(2)
C20 C15 C16 C17 -57.2(2)
C15 C16 C17 C18 54.5(2)
C16 C17 C18 C19 -52.1(3)
C17 C18 C19 C20 53.9(2)
C18 C19 C20 C27 167.05(17)
C18 C19 C20 C15 -56.8(2)
C21 C15 C20 C27 -46.8(2)
C16 C15 C20 C27 -169.63(16)
N2 C15 C20 C27 70.6(2)
C21 C15 C20 C19 -179.60(17)
C16 C15 C20 C19 57.6(2)
N2 C15 C20 C19 -62.3(2)
C16 C15 C21 F8 -171.22(17)
N2 C15 C21 F8 -55.7(2)
C20 C15 C21 F8 65.9(2)
C16 C15 C21 F9 -50.5(2)
N2 C15 C21 F9 65.0(2)
C20 C15 C21 F9 -173.38(17)
C16 C15 C21 F7 68.4(2)
N2 C15 C21 F7 -176.12(16)
C20 C15 C21 F7 -54.5(2)
C27 C22 C23 C24 0.1(4)
C22 C23 C24 C25 -0.1(4)
C22 C23 C24 C28 179.0(2)
C23 C24 C25 C26 0.4(3)
C28 C24 C25 C26 -178.7(2)
C24 C25 C26 C27 -0.6(3)
C23 C22 C27 C26 -0.3(3)
C23 C22 C27 C20 -173.6(2)
C25 C26 C27 C22 0.6(3)
C25 C26 C27 C20 174.16(19)
C19 C20 C27 C22 35.2(3)
C15 C20 C27 C22 -96.1(2)
C19 C20 C27 C26 -138.09(19)
C15 C20 C27 C26 90.6(2)
C25 C24 C28 F10 19.6(4)
C23 C24 C28 F10 -159.5(3)
C25 C24 C28 F12 140.9(2)
C23 C24 C28 F12 -38.2(3)
C25 C24 C28 F11 -101.4(3)
C23 C24 C28 F11 79.5(3)
N3 C29 C30 C31 -68.8(2)
C35 C29 C30 C31 178.7(2)
C34 C29 C30 C31 54.3(3)
C29 C30 C31 C32 -56.2(3)
C30 C31 C32 C33 55.8(3)
C31 C32 C33 C34 -55.8(3)
C32 C33 C34 C41 -170.74(18)
C32 C33 C34 C29 53.9(2)
C30 C29 C34 C41 175.80(18)
N3 C29 C34 C41 -63.9(2)
C35 C29 C34 C41 53.2(3)
C30 C29 C34 C33 -52.2(2)
N3 C29 C34 C33 68.1(2)
C35 C29 C34 C33 -174.73(18)
C30 C29 C35 F13 -74.6(2)
N3 C29 C35 F13 170.61(17)
C34 C29 C35 F13 48.7(2)
C30 C29 C35 F15 44.3(3)
N3 C29 C35 F15 -70.4(2)
C34 C29 C35 F15 167.67(19)
C30 C29 C35 F14 165.00(18)
N3 C29 C35 F14 50.3(2)
C34 C29 C35 F14 -71.6(2)
C41 C36 C37 C38 -0.3(3)
C36 C37 C38 C39 -0.1(3)
C36 C37 C38 C42 -177.5(2)
C37 C38 C39 C40 0.3(3)
C42 C38 C39 C40 177.79(19)
C38 C39 C40 C41 -0.1(3)
C37 C36 C41 C40 0.6(3)
C37 C36 C41 C34 174.27(19)
C39 C40 C41 C36 -0.4(3)
C39 C40 C41 C34 -174.27(18)
C33 C34 C41 C36 -32.0(3)
C29 C34 C41 C36 99.3(2)
C33 C34 C41 C40 141.59(19)
C29 C34 C41 C40 -87.1(2)
C37 C38 C42 F17 -6.0(3)
C39 C38 C42 F17 176.5(2)
C37 C38 C42 F18 115.0(2)
C39 C38 C42 F18 -62.5(3)
C37 C38 C42 F16 -126.9(2)
C39 C38 C42 F16 55.7(3)
C49 C43 C44 C45 -177.19(18)
N4 C43 C44 C45 -65.0(2)
C48 C43 C44 C45 57.3(2)
C43 C44 C45 C46 -55.0(2)
C44 C45 C46 C47 52.8(3)
C45 C46 C47 C48 -54.2(3)
C46 C47 C48 C55 -167.39(17)
C46 C47 C48 C43 56.7(2)
C49 C43 C48 C55 46.2(2)
C44 C43 C48 C55 169.51(17)
N4 C43 C48 C55 -70.6(2)
C49 C43 C48 C47 178.85(17)
C44 C43 C48 C47 -57.8(2)
N4 C43 C48 C47 62.1(2)
C44 C43 C49 F21 170.39(18)
N4 C43 C49 F21 55.4(2)
C48 C43 C49 F21 -66.1(2)
C44 C43 C49 F20 -69.3(2)
N4 C43 C49 F20 175.69(15)
C48 C43 C49 F20 54.2(2)
C44 C43 C49 F19 49.2(2)
N4 C43 C49 F19 -65.8(2)
C48 C43 C49 F19 172.67(17)
C55 C50 C51 C52 -0.7(3)
C50 C51 C52 C53 0.4(3)
C50 C51 C52 C56 -178.6(2)
C51 C52 C53 C54 -0.1(3)
C56 C52 C53 C54 178.9(2)
C52 C53 C54 C55 0.0(3)
C53 C54 C55 C50 -0.3(3)
C53 C54 C55 C48 -173.77(19)
C51 C50 C55 C54 0.7(3)
C51 C50 C55 C48 173.9(2)
C47 C48 C55 C54 137.5(2)
C43 C48 C55 C54 -91.3(2)
C47 C48 C55 C50 -35.6(3)
C43 C48 C55 C50 95.6(2)
C51 C52 C56 F24 31.4(3)
C53 C52 C56 F24 -147.6(2)
C51 C52 C56 F22 -90.7(3)
C53 C52 C56 F22 90.3(3)
C51 C52 C56 F23 151.3(3)
C53 C52 C56 F23 -27.7(3)
C2 C1 N1 O1 -136.5(2)
C7 C1 N1 O1 107.3(2)
C6 C1 N1 O1 -15.2(3)
C2 C1 N1 O2 44.7(3)
C7 C1 N1 O2 -71.5(2)
C6 C1 N1 O2 165.98(19)
C21 C15 N2 O3 94.2(2)
C16 C15 N2 O3 -149.3(2)
C20 C15 N2 O3 -28.6(3)
C21 C15 N2 O4 -84.2(2)
C16 C15 N2 O4 32.3(3)
C20 C15 N2 O4 152.98(19)
C30 C29 N3 O5 134.1(2)
C35 C29 N3 O5 -110.0(2)
C34 C29 N3 O5 12.1(3)
C30 C29 N3 O6 -46.1(3)
C35 C29 N3 O6 69.8(3)
C34 C29 N3 O6 -168.1(2)
C49 C43 N4 O7 -96.9(2)
C44 C43 N4 O7 146.9(2)
C48 C43 N4 O7 25.7(3)
C49 C43 N4 O8 82.1(2)
C44 C43 N4 O8 -34.2(3)
C48 C43 N4 O8 -155.34(19)
